data_7155131
loop_
_publ_author_name
'Chen, Liang'
'Sun, Jing'
'Xie, Ju'
'Yan, Chao-Guo'

_publ_section_title
;
 Molecular diversity of the three-component reaction of \a-amino acids,
 dialkyl acetylenedicarboxylates and N-substituted maleimides.
;
_journal_issue 27
_journal_name_full 'Organic &amp; biomolecular chemistry'
_journal_page_first 6497
_journal_page_last 6507
_journal_paper_doi 10.1039/c6ob00921b
_journal_volume 14
_journal_year 2016
_chemical_formula_moiety 'C20 H22 N2 O6'
_chemical_formula_sum 'C20 H22 N2 O6'
_chemical_formula_weight 386.40
_chemical_name_systematic
; 
 ? 
;
_space_group_IT_number 2
_symmetry_cell_setting triclinic
_symmetry_space_group_name_Hall '-P 1'
_symmetry_space_group_name_H-M 'P -1'
_atom_sites_solution_hydrogens geom
_atom_sites_solution_primary direct
_atom_sites_solution_secondary difmap
_audit_block_doi 10.5517/cc1kk3nw
_audit_creation_method SHELXL-97
_audit_update_record
;
2016-01-11 deposited with the CCDC.
2016-05-31 downloaded from the CCDC.
;
_cell_angle_alpha 64.657(4)
_cell_angle_beta 80.000(4)
_cell_angle_gamma 74.626(4)
_cell_formula_units_Z 2
_cell_length_a 8.7337(10)
_cell_length_b 10.5429(13)
_cell_length_c 11.3995(14)
_cell_measurement_reflns_used 6498
_cell_measurement_temperature 296(2)
_cell_measurement_theta_max 27.27
_cell_measurement_theta_min 2.86
_cell_volume 912.50(19)
_computing_cell_refinement 'Bruker SMART'
_computing_data_collection 'Bruker SMART'
_computing_data_reduction 'Bruker SAINT'
_computing_molecular_graphics 'Bruker SHELXTL'
_computing_publication_material 'Bruker SHELXTL'
_computing_structure_refinement 'SHELXL-97 (Sheldrick, 2008)'
_computing_structure_solution 'SHELXS-97 (Sheldrick, 2008)'
_diffrn_ambient_temperature 296(2)
_diffrn_measured_fraction_theta_full 0.984
_diffrn_measured_fraction_theta_max 0.984
_diffrn_measurement_device_type 'CCD area detector'
_diffrn_measurement_method 'phi and omega scans'
_diffrn_radiation_monochromator graphite
_diffrn_radiation_source 'fine-focus sealed tube'
_diffrn_radiation_type MoK\a
_diffrn_radiation_wavelength 0.71073
_diffrn_reflns_av_R_equivalents 0.0467
_diffrn_reflns_av_sigmaI/netI 0.0450
_diffrn_reflns_limit_h_max 11
_diffrn_reflns_limit_h_min -11
_diffrn_reflns_limit_k_max 13
_diffrn_reflns_limit_k_min -13
_diffrn_reflns_limit_l_max 14
_diffrn_reflns_limit_l_min -14
_diffrn_reflns_number 13728
_diffrn_reflns_theta_full 27.55
_diffrn_reflns_theta_max 27.55
_diffrn_reflns_theta_min 2.19
_exptl_absorpt_coefficient_mu 0.105
_exptl_absorpt_correction_T_max 0.979
_exptl_absorpt_correction_T_min 0.967
_exptl_absorpt_correction_type multi-scan
_exptl_absorpt_process_details sadabs
_exptl_crystal_colour colorless
_exptl_crystal_density_diffrn 1.406
_exptl_crystal_density_method 'not measured'
_exptl_crystal_description block
_exptl_crystal_F_000 408
_exptl_crystal_size_max 0.32
_exptl_crystal_size_mid 0.24
_exptl_crystal_size_min 0.20
_refine_diff_density_max 0.285
_refine_diff_density_min -0.262
_refine_diff_density_rms 0.077
_refine_ls_extinction_method none
_refine_ls_goodness_of_fit_ref 1.099
_refine_ls_hydrogen_treatment constr
_refine_ls_matrix_type full
_refine_ls_number_parameters 255
_refine_ls_number_reflns 4152
_refine_ls_number_restraints 0
_refine_ls_restrained_S_all 1.099
_refine_ls_R_factor_all 0.0685
_refine_ls_R_factor_gt 0.0464
_refine_ls_shift/su_max 0.001
_refine_ls_shift/su_mean 0.000
_refine_ls_structure_factor_coef Fsqd
_refine_ls_weighting_details 'calc w=1/[\s^2^(Fo^2^)+(0.0708P)^2^+0.1423P] where P=(Fo^2^+2Fc^2^)/3'
_refine_ls_weighting_scheme calc
_refine_ls_wR_factor_gt 0.1243
_refine_ls_wR_factor_ref 0.1432
_reflns_number_gt 3120
_reflns_number_total 4152
_reflns_threshold_expression >2sigma(I)
_cod_data_source_file c6ob00921b2.cif
_cod_data_source_block 1c
_cod_depositor_comments 'Adding full bibliography for 7155130--7155143.cif.'
_cod_database_code 7155131

loop_
_symmetry_equiv_pos_as_xyz
'x, y, z'
'-x, -y, -z'

loop_
_atom_site_label
_atom_site_type_symbol
_atom_site_fract_x
_atom_site_fract_y
_atom_site_fract_z
_atom_site_U_iso_or_equiv
_atom_site_adp_type
_atom_site_occupancy
_atom_site_symmetry_multiplicity
_atom_site_calc_flag
_atom_site_refinement_flags
C1 C 0.58114(19) 0.63166(18) 0.27118(17) 0.0385(4) Uani 1 1 d .
H1 H 0.5207 0.5581 0.3263 0.046 Uiso 1 1 calc R
C2 C 0.4846(2) 0.7396(2) 0.1571(2) 0.0588(5) Uani 1 1 d .
H2A H 0.5242 0.8275 0.1143 0.071 Uiso 1 1 calc R
H2B H 0.3730 0.7625 0.1845 0.071 Uiso 1 1 calc R
C3 C 0.5101(3) 0.6593(3) 0.0678(2) 0.0783(7) Uani 1 1 d .
H3A H 0.4163 0.6236 0.0737 0.094 Uiso 1 1 calc R
H3B H 0.5305 0.7231 -0.0219 0.094 Uiso 1 1 calc R
C4 C 0.6534(2) 0.5344(2) 0.11367(18) 0.0487(4) Uani 1 1 d .
H4A H 0.6212 0.4429 0.1563 0.058 Uiso 1 1 calc R
H4B H 0.7307 0.5326 0.0418 0.058 Uiso 1 1 calc R
C5 C 0.83289(18) 0.47118(16) 0.29956(14) 0.0307(3) Uani 1 1 d .
C6 C 0.77277(18) 0.33708(16) 0.39890(15) 0.0340(3) Uani 1 1 d .
C7 C 0.7634(3) 0.09765(19) 0.4463(2) 0.0532(5) Uani 1 1 d .
H7A H 0.8494 0.0364 0.5001 0.080 Uiso 1 1 calc R
H7B H 0.7404 0.0508 0.3974 0.080 Uiso 1 1 calc R
H7C H 0.6706 0.1171 0.5002 0.080 Uiso 1 1 calc R
C8 C 0.98894(18) 0.42932(16) 0.22847(15) 0.0341(4) Uani 1 1 d .
H8A H 0.9718 0.3762 0.1821 0.041 Uiso 1 1 calc R
H8B H 1.0212 0.5160 0.1646 0.041 Uiso 1 1 calc R
C9 C 1.12099(19) 0.33995(16) 0.31651(16) 0.0354(4) Uani 1 1 d .
C10 C 1.3943(2) 0.2344(2) 0.3204(2) 0.0602(5) Uani 1 1 d .
H10A H 1.4209 0.2835 0.3656 0.090 Uiso 1 1 calc R
H10B H 1.4828 0.2168 0.2623 0.090 Uiso 1 1 calc R
H10C H 1.3700 0.1445 0.3822 0.090 Uiso 1 1 calc R
C11 C 0.94228(18) 0.67013(16) 0.30632(14) 0.0315(3) Uani 1 1 d .
C12 C 0.83071(18) 0.56830(16) 0.37171(14) 0.0312(3) Uani 1 1 d .
H12 H 0.8525 0.5101 0.4632 0.037 Uiso 1 1 calc R
C13 C 0.66345(19) 0.66669(17) 0.35947(16) 0.0360(4) Uani 1 1 d .
H13 H 0.6052 0.6460 0.4449 0.043 Uiso 1 1 calc R
C14 C 0.6921(2) 0.81690(18) 0.30129(17) 0.0401(4) Uani 1 1 d .
C15 C 0.92443(19) 0.93513(16) 0.20617(15) 0.0343(4) Uani 1 1 d .
C16 C 0.8511(2) 1.05515(18) 0.10404(16) 0.0421(4) Uani 1 1 d .
H16 H 0.7553 1.0569 0.0778 0.050 Uiso 1 1 calc R
C17 C 0.9224(2) 1.17162(19) 0.04222(18) 0.0506(5) Uani 1 1 d .
H17 H 0.8730 1.2532 -0.0248 0.061 Uiso 1 1 calc R
C18 C 1.0659(3) 1.16812(19) 0.07890(19) 0.0515(5) Uani 1 1 d .
H18 H 1.1151 1.2457 0.0345 0.062 Uiso 1 1 calc R
C19 C 1.1371(2) 1.0498(2) 0.18144(19) 0.0507(5) Uani 1 1 d .
H19 H 1.2333 1.0484 0.2069 0.061 Uiso 1 1 calc R
C20 C 1.0659(2) 0.93261(18) 0.24683(17) 0.0424(4) Uani 1 1 d .
H20 H 1.1127 0.8535 0.3171 0.051 Uiso 1 1 calc R
N1 N 0.71651(16) 0.56771(14) 0.20519(12) 0.0358(3) Uani 1 1 d .
N2 N 0.85425(15) 0.81160(13) 0.26752(12) 0.0331(3) Uani 1 1 d .
O1 O 0.69666(15) 0.33030(13) 0.49869(12) 0.0493(3) Uani 1 1 d .
O2 O 0.80795(16) 0.23095(12) 0.35799(12) 0.0483(3) Uani 1 1 d .
O3 O 1.10807(15) 0.28835(14) 0.43308(12) 0.0505(3) Uani 1 1 d .
O4 O 1.25806(14) 0.32164(14) 0.24705(12) 0.0490(3) Uani 1 1 d .
O5 O 1.08504(13) 0.63723(12) 0.29003(12) 0.0420(3) Uani 1 1 d .
O6 O 0.59385(16) 0.92626(14) 0.28709(16) 0.0628(4) Uani 1 1 d .

loop_
_atom_site_aniso_label
_atom_site_aniso_U_11
_atom_site_aniso_U_22
_atom_site_aniso_U_33
_atom_site_aniso_U_23
_atom_site_aniso_U_13
_atom_site_aniso_U_12
C1 0.0313(8) 0.0387(9) 0.0456(9) -0.0187(8) 0.0011(7) -0.0069(7)
C2 0.0451(11) 0.0565(12) 0.0693(13) -0.0248(10) -0.0179(10) 0.0062(9)
C3 0.0635(15) 0.1005(19) 0.0747(15) -0.0474(14) -0.0351(12) 0.0170(13)
C4 0.0506(11) 0.0551(11) 0.0465(10) -0.0243(9) -0.0111(8) -0.0096(9)
C5 0.0311(8) 0.0302(7) 0.0308(7) -0.0128(6) -0.0007(6) -0.0065(6)
C6 0.0310(8) 0.0337(8) 0.0378(8) -0.0154(7) -0.0018(7) -0.0063(6)
C7 0.0636(13) 0.0346(9) 0.0635(12) -0.0179(9) -0.0011(10) -0.0188(9)
C8 0.0351(9) 0.0330(8) 0.0333(8) -0.0148(7) 0.0032(6) -0.0069(7)
C9 0.0360(9) 0.0304(8) 0.0407(9) -0.0170(7) 0.0024(7) -0.0074(6)
C10 0.0364(11) 0.0649(13) 0.0713(13) -0.0265(11) -0.0039(9) 0.0008(9)
C11 0.0340(9) 0.0302(8) 0.0298(7) -0.0115(6) -0.0038(6) -0.0058(6)
C12 0.0340(8) 0.0304(8) 0.0280(7) -0.0111(6) 0.0009(6) -0.0082(6)
C13 0.0325(8) 0.0387(8) 0.0381(8) -0.0197(7) 0.0064(7) -0.0079(7)
C14 0.0366(9) 0.0387(9) 0.0473(9) -0.0231(8) 0.0027(7) -0.0052(7)
C15 0.0416(9) 0.0299(8) 0.0328(8) -0.0155(7) 0.0027(7) -0.0084(7)
C16 0.0477(10) 0.0347(8) 0.0409(9) -0.0153(7) -0.0046(8) -0.0030(7)
C17 0.0671(13) 0.0314(9) 0.0443(10) -0.0111(8) -0.0003(9) -0.0057(8)
C18 0.0691(13) 0.0337(9) 0.0531(11) -0.0193(8) 0.0118(10) -0.0202(9)
C19 0.0526(11) 0.0487(11) 0.0615(12) -0.0279(10) 0.0003(9) -0.0208(9)
C20 0.0496(10) 0.0362(9) 0.0431(9) -0.0159(7) -0.0058(8) -0.0105(7)
N1 0.0349(7) 0.0385(7) 0.0342(7) -0.0169(6) -0.0047(6) -0.0026(6)
N2 0.0346(7) 0.0292(7) 0.0350(7) -0.0135(5) -0.0007(5) -0.0062(5)
O1 0.0543(8) 0.0440(7) 0.0482(7) -0.0204(6) 0.0179(6) -0.0191(6)
O2 0.0636(8) 0.0367(6) 0.0513(7) -0.0228(6) 0.0080(6) -0.0201(6)
O3 0.0480(8) 0.0524(8) 0.0375(7) -0.0115(6) -0.0005(5) -0.0016(6)
O4 0.0327(7) 0.0585(8) 0.0496(7) -0.0226(6) 0.0027(5) -0.0022(6)
O5 0.0313(6) 0.0356(6) 0.0560(7) -0.0161(6) -0.0024(5) -0.0068(5)
O6 0.0425(7) 0.0406(7) 0.1027(11) -0.0364(8) 0.0092(7) -0.0010(6)

loop_
_atom_type_symbol
_atom_type_description
_atom_type_scat_dispersion_real
_atom_type_scat_dispersion_imag
_atom_type_scat_source
C C 0.0033 0.0016 'International Tables Vol C Tables 4.2.6.8 and 6.1.1.4'
H H 0.0000 0.0000 'International Tables Vol C Tables 4.2.6.8 and 6.1.1.4'
N N 0.0061 0.0033 'International Tables Vol C Tables 4.2.6.8 and 6.1.1.4'
O O 0.0106 0.0060 'International Tables Vol C Tables 4.2.6.8 and 6.1.1.4'

loop_
_geom_angle_atom_site_label_1
_geom_angle_atom_site_label_2
_geom_angle_atom_site_label_3
_geom_angle
N1 C1 C2 101.11(14)
N1 C1 C13 101.97(12)
C2 C1 C13 126.34(15)
N1 C1 H1 108.6
C2 C1 H1 108.6
C13 C1 H1 108.6
C1 C2 C3 102.48(15)
C1 C2 H2A 111.3
C3 C2 H2A 111.3
C1 C2 H2B 111.3
C3 C2 H2B 111.3
H2A C2 H2B 109.2
C4 C3 C2 107.00(16)
C4 C3 H3A 110.3
C2 C3 H3A 110.3
C4 C3 H3B 110.3
C2 C3 H3B 110.3
H3A C3 H3B 108.6
N1 C4 C3 101.96(15)
N1 C4 H4A 111.4
C3 C4 H4A 111.4
N1 C4 H4B 111.4
C3 C4 H4B 111.4
H4A C4 H4B 109.2
N1 C5 C8 109.45(12)
N1 C5 C6 112.03(12)
C8 C5 C6 111.02(12)
N1 C5 C12 99.10(11)
C8 C5 C12 117.24(12)
C6 C5 C12 107.49(11)
O1 C6 O2 123.41(14)
O1 C6 C5 124.31(13)
O2 C6 C5 112.19(13)
O2 C7 H7A 109.5
O2 C7 H7B 109.5
H7A C7 H7B 109.5
O2 C7 H7C 109.5
H7A C7 H7C 109.5
H7B C7 H7C 109.5
C9 C8 C5 113.60(12)
C9 C8 H8A 108.8
C5 C8 H8A 108.8
C9 C8 H8B 108.8
C5 C8 H8B 108.8
H8A C8 H8B 107.7
O3 C9 O4 123.55(16)
O3 C9 C8 126.01(14)
O4 C9 C8 110.42(13)
O4 C10 H10A 109.5
O4 C10 H10B 109.5
H10A C10 H10B 109.5
O4 C10 H10C 109.5
H10A C10 H10C 109.5
H10B C10 H10C 109.5
O5 C11 N2 124.42(14)
O5 C11 C12 126.37(14)
N2 C11 C12 109.20(13)
C11 C12 C13 104.53(12)
C11 C12 C5 113.02(11)
C13 C12 C5 106.18(12)
C11 C12 H12 110.9
C13 C12 H12 110.9
C5 C12 H12 110.9
C14 C13 C12 104.97(12)
C14 C13 C1 114.50(14)
C12 C13 C1 104.65(12)
C14 C13 H13 110.8
C12 C13 H13 110.8
C1 C13 H13 110.8
O6 C14 N2 123.97(16)
O6 C14 C13 126.90(15)
N2 C14 C13 109.11(13)
C20 C15 C16 120.71(15)
C20 C15 N2 119.83(14)
C16 C15 N2 119.44(15)
C17 C16 C15 119.14(17)
C17 C16 H16 120.4
C15 C16 H16 120.4
C18 C17 C16 120.57(17)
C18 C17 H17 119.7
C16 C17 H17 119.7
C17 C18 C19 120.09(17)
C17 C18 H18 120.0
C19 C18 H18 120.0
C18 C19 C20 120.31(18)
C18 C19 H19 119.8
C20 C19 H19 119.8
C15 C20 C19 119.12(17)
C15 C20 H20 120.4
C19 C20 H20 120.4
C5 N1 C1 108.80(12)
C5 N1 C4 126.51(13)
C1 N1 C4 107.26(13)
C14 N2 C11 111.76(13)
C14 N2 C15 124.55(13)
C11 N2 C15 123.63(13)
C6 O2 C7 116.80(13)
C9 O4 C10 116.00(15)

loop_
_geom_bond_atom_site_label_1
_geom_bond_atom_site_label_2
_geom_bond_distance
C1 N1 1.456(2)
C1 C2 1.517(3)
C1 C13 1.541(2)
C1 H1 0.9800
C2 C3 1.536(3)
C2 H2A 0.9700
C2 H2B 0.9700
C3 C4 1.530(3)
C3 H3A 0.9700
C3 H3B 0.9700
C4 N1 1.460(2)
C4 H4A 0.9700
C4 H4B 0.9700
C5 N1 1.456(2)
C5 C8 1.521(2)
C5 C6 1.541(2)
C5 C12 1.559(2)
C6 O1 1.1976(19)
C6 O2 1.3336(19)
C7 O2 1.443(2)
C7 H7A 0.9600
C7 H7B 0.9600
C7 H7C 0.9600
C8 C9 1.497(2)
C8 H8A 0.9700
C8 H8B 0.9700
C9 O3 1.1984(19)
C9 O4 1.3328(19)
C10 O4 1.438(2)
C10 H10A 0.9600
C10 H10B 0.9600
C10 H10C 0.9600
C11 O5 1.2062(19)
C11 N2 1.3988(19)
C11 C12 1.508(2)
C12 C13 1.540(2)
C12 H12 0.9800
C13 C14 1.504(2)
C13 H13 0.9800
C14 O6 1.206(2)
C14 N2 1.395(2)
C15 C20 1.383(3)
C15 C16 1.391(2)
C15 N2 1.4337(19)
C16 C17 1.380(2)
C16 H16 0.9300
C17 C18 1.375(3)
C17 H17 0.9300
C18 C19 1.379(3)
C18 H18 0.9300
C19 C20 1.388(2)
C19 H19 0.9300
C20 H20 0.9300
